data_4302936
loop_
_publ_author_name
'Yanyan Mulyana'
'Ayman Nafady'
'Arindam Mukherjee'
'Roland Bircher'
'Boujemaa Moubaraki'
'Keith S. Murray'
'Alan M. Bond'
'Brendan F. Abrahams'
'Colette Boskovic'

_publ_section_title
;
New Family of Ferric Spin Clusters Incorporating
Redox-Activeortho-Dioxolene Ligands
;
_journal_name_full 'Inorganic Chemistry'
_journal_page_first 7765
_journal_page_last 7781
_journal_paper_doi 10.1021/ic900729d
_journal_volume 48
_journal_year 2009
_chemical_formula_sum 'C92 H100 Cl8 Fe4 N4 O12'
_chemical_formula_weight 1960.76
_chemical_name_systematic
;
 ?
;
_space_group_IT_number 2
_symmetry_cell_setting triclinic
_symmetry_space_group_name_Hall '-P 1'
_symmetry_space_group_name_H-M 'P -1'
_atom_sites_solution_hydrogens geom
_atom_sites_solution_primary direct
_atom_sites_solution_secondary difmap
_audit_creation_method SHELXL-97
_cell_angle_alpha 70.60(3)
_cell_angle_beta 84.28(3)
_cell_angle_gamma 77.13(3)
_cell_formula_units_Z 2
_cell_length_a 13.718(3)
_cell_length_b 15.525(3)
_cell_length_c 23.129(5)
_cell_measurement_temperature 295(2)
_cell_volume 4527.7(19)
_computing_structure_refinement 'SHELXL-97 (Sheldrick, 1997)'
_diffrn_ambient_temperature 295(2)
_diffrn_measured_fraction_theta_full 0.987
_diffrn_measured_fraction_theta_max 0.987
_diffrn_radiation_monochromator graphite
_diffrn_radiation_source 'fine-focus sealed tube'
_diffrn_radiation_type MoK\a
_diffrn_radiation_wavelength 0.71073
_diffrn_reflns_av_R_equivalents 0.0613
_diffrn_reflns_av_sigmaI/netI 0.1540
_diffrn_reflns_limit_h_max 16
_diffrn_reflns_limit_h_min -13
_diffrn_reflns_limit_k_max 18
_diffrn_reflns_limit_k_min -18
_diffrn_reflns_limit_l_max 20
_diffrn_reflns_limit_l_min -27
_diffrn_reflns_number 23091
_diffrn_reflns_theta_full 24.71
_diffrn_reflns_theta_max 24.71
_diffrn_reflns_theta_min 0.93
_exptl_absorpt_coefficient_mu 0.926
_exptl_absorpt_correction_T_max 0.9131
_exptl_absorpt_correction_T_min 0.6970
_exptl_absorpt_correction_type multi-scan
_exptl_absorpt_process_details SADABS
_exptl_crystal_colour 'dark green'
_exptl_crystal_density_diffrn 1.438
_exptl_crystal_density_method 'not measured'
_exptl_crystal_description diamond
_exptl_crystal_F_000 2032
_exptl_crystal_size_max 0.42
_exptl_crystal_size_mid 0.26
_exptl_crystal_size_min 0.10
_refine_diff_density_max 1.007
_refine_diff_density_min -0.775
_refine_diff_density_rms 0.110
_refine_ls_extinction_method none
_refine_ls_goodness_of_fit_ref 0.921
_refine_ls_hydrogen_treatment constr
_refine_ls_matrix_type full
_refine_ls_number_parameters 1027
_refine_ls_number_reflns 15247
_refine_ls_number_restraints 0
_refine_ls_restrained_S_all 0.921
_refine_ls_R_factor_all 0.1327
_refine_ls_R_factor_gt 0.0781
_refine_ls_shift/su_max 0.000
_refine_ls_shift/su_mean 0.000
_refine_ls_structure_factor_coef Fsqd
_refine_ls_weighting_details 'calc w=1/[\s^2^(Fo^2^)+(0.0854P)^2^+0.0000P] where P=(Fo^2^+2Fc^2^)/3'
_refine_ls_weighting_scheme calc
_refine_ls_wR_factor_gt 0.1736
_refine_ls_wR_factor_ref 0.1967
_reflns_number_gt 8433
_reflns_number_total 15247
_reflns_threshold_expression >2sigma(I)
_cod_data_source_file ic900729d_si_001_3.cif
_cod_data_source_block compound_4
_cod_original_cell_volume 4527.7(16)
_cod_database_code 4302936

loop_
_symmetry_equiv_pos_as_xyz
'x, y, z'
'-x, -y, -z'

loop_
_atom_site_label
_atom_site_type_symbol
_atom_site_fract_x
_atom_site_fract_y
_atom_site_fract_z
_atom_site_U_iso_or_equiv
_atom_site_adp_type
_atom_site_occupancy
_atom_site_symmetry_multiplicity
_atom_site_calc_flag
_atom_site_refinement_flags
_atom_site_disorder_assembly
_atom_site_disorder_group
C86A C 0.0383(12) 0.277(3) 0.1502(12) 0.018(7) Uiso 0.44(7) 1 d P A 1
H86A H -0.0001 0.3267 0.1188 0.028 Uiso 0.44(7) 1 calc PR A 1
H86B H 0.0246 0.2892 0.1887 0.028 Uiso 0.44(7) 1 calc PR A 1
H86C H 0.0205 0.2192 0.1537 0.028 Uiso 0.44(7) 1 calc PR A 1
C68B C 0.0411(12) 0.311(3) 0.1369(12) 0.040(5) Uiso 0.56(7) 1 d P A 2
H68A H 0.0216 0.3607 0.0998 0.060 Uiso 0.56(7) 1 calc PR A 2
H68B H 0.0270 0.3337 0.1712 0.060 Uiso 0.56(7) 1 calc PR A 2
H68C H 0.0044 0.2626 0.1421 0.060 Uiso 0.56(7) 1 calc PR A 2
C88A C 0.4706(16) 0.663(3) 0.3716(12) 0.031(7) Uiso 0.45(7) 1 d P B 3
H88A H 0.4702 0.6116 0.4090 0.047 Uiso 0.45(7) 1 calc PR B 3
H88B H 0.5231 0.6942 0.3723 0.047 Uiso 0.45(7) 1 calc PR B 3
H88C H 0.4817 0.6396 0.3373 0.047 Uiso 0.45(7) 1 calc PR B 3
C88B C 0.4813(13) 0.697(3) 0.3582(12) 0.041(6) Uiso 0.55(7) 1 d P B 4
H88D H 0.5033 0.6418 0.3917 0.062 Uiso 0.55(7) 1 calc PR B 4
H88E H 0.5161 0.7447 0.3582 0.062 Uiso 0.55(7) 1 calc PR B 4
H88F H 0.4952 0.6841 0.3202 0.062 Uiso 0.55(7) 1 calc PR B 4
C14 C 0.0133(5) 1.0472(4) 0.2950(3) 0.0272(17) Uani 1 1 d . . .
H14A H -0.0516 1.0870 0.2967 0.033 Uiso 1 1 calc R . .
H14B H 0.0359 1.0597 0.2524 0.033 Uiso 1 1 calc R . .
C90 C 0.7712(6) 0.4176(5) 0.4458(4) 0.052(2) Uani 1 1 d . . .
H90A H 0.7280 0.3736 0.4646 0.063 Uiso 1 1 calc R . .
H90B H 0.7938 0.4111 0.4061 0.063 Uiso 1 1 calc R . .
C87 C 0.0549(6) 0.3397(6) -0.1229(3) 0.054(2) Uani 1 1 d . . .
H87A H 0.1218 0.3310 -0.1398 0.082 Uiso 1 1 calc R . .
H87B H 0.0415 0.3945 -0.1104 0.082 Uiso 1 1 calc R . .
H87C H 0.0082 0.3471 -0.1533 0.082 Uiso 1 1 calc R . .
C89 C 0.3824(7) -0.0154(6) 0.3981(4) 0.063(3) Uani 1 1 d . . .
H89A H 0.3286 -0.0496 0.4110 0.075 Uiso 1 1 calc R . .
H89B H 0.4398 -0.0563 0.3868 0.075 Uiso 1 1 calc R . .
Fe2 Fe 0.04226(7) 0.89479(6) 0.41636(4) 0.0174(2) Uani 1 1 d . . .
Fe1 Fe 0.02789(7) 0.90584(6) 0.55666(4) 0.0157(2) Uani 1 1 d . . .
O5 O 0.1179(3) 0.8625(3) 0.49587(18) 0.0199(10) Uani 1 1 d . . .
O4 O -0.0601(3) 0.9580(3) 0.47745(17) 0.0175(10) Uani 1 1 d . . .
O2 O 0.0654(3) 1.0253(3) 0.39595(17) 0.0192(10) Uani 1 1 d . . .
O1 O -0.0412(3) 0.8098(3) 0.41980(17) 0.0212(10) Uani 1 1 d . . .
O3 O 0.1047(3) 0.8288(3) 0.62472(18) 0.0227(11) Uani 1 1 d . . .
O6 O 0.1681(3) 0.8291(3) 0.39403(18) 0.0193(10) Uani 1 1 d . . .
N2 N -0.0649(4) 0.8074(3) 0.5766(2) 0.0188(12) Uani 1 1 d . . .
N1 N 0.0070(4) 0.9491(3) 0.3226(2) 0.0202(12) Uani 1 1 d . . .
C5 C -0.0140(5) 0.7479(4) 0.2778(3) 0.0224(15) Uani 1 1 d . . .
H5 H 0.0015 0.7717 0.2362 0.027 Uiso 1 1 calc R . .
C1 C -0.0378(5) 0.7643(4) 0.3798(3) 0.0188(15) Uani 1 1 d . . .
C23 C -0.1288(5) 0.6680(4) 0.6302(3) 0.0190(15) Uani 1 1 d . . .
C32 C 0.2402(5) 0.8039(4) 0.4343(3) 0.0171(14) Uani 1 1 d . . .
C22 C -0.0535(4) 0.7281(4) 0.6201(3) 0.0143(14) Uani 1 1 d . . .
C29 C -0.1506(5) 0.8385(4) 0.5359(3) 0.0173(14) Uani 1 1 d . . .
H29A H -0.2118 0.8313 0.5602 0.021 Uiso 1 1 calc R . .
H29B H -0.1427 0.8001 0.5094 0.021 Uiso 1 1 calc R . .
C16 C 0.1038(5) 0.7430(4) 0.6628(3) 0.0185(14) Uani 1 1 d . . .
C24 C -0.2051(5) 0.6700(5) 0.6743(3) 0.0283(17) Uani 1 1 d . . .
H24 H -0.2117 0.7118 0.6960 0.034 Uiso 1 1 calc R . .
C31 C 0.2164(5) 0.8224(4) 0.4901(3) 0.0207(15) Uani 1 1 d . . .
C9 C -0.0642(5) 0.9802(5) 0.1838(3) 0.0338(18) Uani 1 1 d . . .
H9 H -0.1286 0.9776 0.2002 0.041 Uiso 1 1 calc R . .
C28 C -0.1217(5) 0.6059(4) 0.5971(3) 0.0273(17) Uani 1 1 d . . .
H28 H -0.0727 0.6047 0.5664 0.033 Uiso 1 1 calc R . .
C7 C 0.0018(5) 0.8983(4) 0.2889(3) 0.0205(15) Uani 1 1 d . . .
C13 C 0.1128(5) 0.9394(5) 0.1936(3) 0.0281(17) Uani 1 1 d . . .
H13 H 0.1686 0.9093 0.2175 0.034 Uiso 1 1 calc R . .
C17 C 0.1797(5) 0.7041(5) 0.7065(3) 0.0243(16) Uani 1 1 d . . .
H17 H 0.2275 0.7378 0.7072 0.029 Uiso 1 1 calc R . .
C21 C 0.0302(5) 0.6915(4) 0.6625(3) 0.0202(15) Uani 1 1 d . . .
C26 C -0.2618(5) 0.5482(5) 0.6537(3) 0.0328(18) Uani 1 1 d . . .
H26 H -0.3059 0.5077 0.6616 0.039 Uiso 1 1 calc R . .
C25 C -0.2713(5) 0.6107(4) 0.6861(3) 0.0276(17) Uani 1 1 d . . .
H25 H -0.3221 0.6125 0.7157 0.033 Uiso 1 1 calc R . .
C35 C 0.3864(5) 0.7594(4) 0.5246(3) 0.0242(16) Uani 1 1 d . . .
C8 C 0.0168(5) 0.9367(4) 0.2207(3) 0.0208(15) Uani 1 1 d . . .
C6 C -0.0129(4) 0.8020(4) 0.3164(3) 0.0172(14) Uani 1 1 d . . .
C34 C 0.4078(5) 0.7376(4) 0.4701(3) 0.0268(16) Uani 1 1 d . . .
H34 H 0.4726 0.7072 0.4640 0.032 Uiso 1 1 calc R . .
C27 C -0.1879(6) 0.5466(5) 0.6105(3) 0.0365(19) Uani 1 1 d . . .
H27 H -0.1817 0.5042 0.5891 0.044 Uiso 1 1 calc R . .
C41 C 0.3685(5) 0.7320(5) 0.3655(3) 0.0310(17) Uani 1 1 d . . .
C4 C -0.0374(5) 0.6613(5) 0.3003(3) 0.0290(17) Uani 1 1 d . . .
H4 H -0.0352 0.6259 0.2746 0.035 Uiso 1 1 calc R . .
C30 C -0.1577(5) 0.9382(4) 0.4976(3) 0.0214(15) Uani 1 1 d . . .
H30A H -0.1977 0.9517 0.4621 0.026 Uiso 1 1 calc R . .
H30B H -0.1908 0.9781 0.5213 0.026 Uiso 1 1 calc R . .
C20 C 0.0386(5) 0.6018(4) 0.7062(3) 0.0266(16) Uani 1 1 d . . .
H20 H -0.0083 0.5666 0.7068 0.032 Uiso 1 1 calc R . .
C36 C 0.2865(5) 0.8025(4) 0.5342(3) 0.0224(15) Uani 1 1 d . . .
H36 H 0.2681 0.8174 0.5700 0.027 Uiso 1 1 calc R . .
C37 C 0.4646(5) 0.7328(5) 0.5726(3) 0.0290(17) Uani 1 1 d . . .
C15 C 0.0874(5) 1.0649(4) 0.3315(3) 0.0212(15) Uani 1 1 d . . .
H15A H 0.1548 1.0369 0.3216 0.025 Uiso 1 1 calc R . .
H15B H 0.0831 1.1315 0.3213 0.025 Uiso 1 1 calc R . .
C3 C -0.0644(5) 0.6267(4) 0.3621(3) 0.0258(16) Uani 1 1 d . . .
H3 H -0.0826 0.5688 0.3770 0.031 Uiso 1 1 calc R . .
C18 C 0.1831(5) 0.6162(4) 0.7482(3) 0.0278(17) Uani 1 1 d . . .
H18 H 0.2331 0.5910 0.7770 0.033 Uiso 1 1 calc R . .
C11 C 0.0441(6) 1.0291(5) 0.0961(3) 0.039(2) Uani 1 1 d . . .
H11 H 0.0534 1.0589 0.0545 0.047 Uiso 1 1 calc R . .
C43 C 0.3028(6) 0.6657(5) 0.3616(3) 0.045(2) Uani 1 1 d . B .
H43A H 0.3134 0.6104 0.3967 0.068 Uiso 1 1 calc R . .
H43B H 0.3203 0.6492 0.3249 0.068 Uiso 1 1 calc R . .
H43C H 0.2336 0.6963 0.3609 0.068 Uiso 1 1 calc R . .
C10 C -0.0502(6) 1.0282(5) 0.1218(3) 0.039(2) Uani 1 1 d . . .
H10 H -0.1056 1.0599 0.0977 0.046 Uiso 1 1 calc R . .
C2 C -0.0648(5) 0.6756(4) 0.4010(3) 0.0253(16) Uani 1 1 d . . .
H2 H -0.0831 0.6508 0.4421 0.030 Uiso 1 1 calc R . .
C42 C 0.3507(6) 0.8183(5) 0.3099(3) 0.042(2) Uani 1 1 d . B .
H42A H 0.3919 0.8600 0.3115 0.063 Uiso 1 1 calc R . .
H42B H 0.2816 0.8488 0.3096 0.063 Uiso 1 1 calc R . .
H42C H 0.3672 0.8011 0.2734 0.063 Uiso 1 1 calc R . .
C39 C 0.4400(5) 0.7947(5) 0.6143(3) 0.0352(19) Uani 1 1 d . . .
H39A H 0.4903 0.7753 0.6445 0.053 Uiso 1 1 calc R . .
H39B H 0.3759 0.7889 0.6343 0.053 Uiso 1 1 calc R . .
H39C H 0.4384 0.8585 0.5899 0.053 Uiso 1 1 calc R . .
C33 C 0.3397(5) 0.7576(4) 0.4242(3) 0.0239(16) Uani 1 1 d . B .
C12 C 0.1254(6) 0.9848(5) 0.1334(3) 0.0345(19) Uani 1 1 d . . .
H12 H 0.1897 0.9863 0.1167 0.041 Uiso 1 1 calc R . .
C38 C 0.5693(5) 0.7418(5) 0.5421(3) 0.0357(19) Uani 1 1 d . . .
H38A H 0.6179 0.7237 0.5733 0.054 Uiso 1 1 calc R . .
H38B H 0.5680 0.8053 0.5171 0.054 Uiso 1 1 calc R . .
H38C H 0.5868 0.7020 0.5170 0.054 Uiso 1 1 calc R . .
C19 C 0.1127(5) 0.5652(5) 0.7474(3) 0.0350(19) Uani 1 1 d . . .
H19 H 0.1162 0.5056 0.7752 0.042 Uiso 1 1 calc R . .
C40 C 0.4662(5) 0.6303(5) 0.6128(3) 0.041(2) Uani 1 1 d . . .
H40A H 0.5153 0.6117 0.6438 0.062 Uiso 1 1 calc R . .
H40B H 0.4827 0.5906 0.5876 0.062 Uiso 1 1 calc R . .
H40C H 0.4014 0.6251 0.6320 0.062 Uiso 1 1 calc R . .
Fe3 Fe 0.47667(7) 0.12110(6) 0.07291(4) 0.0197(2) Uani 1 1 d . . .
Fe4 Fe 0.47860(7) 0.08690(6) -0.06051(4) 0.0177(2) Uani 1 1 d . . .
O11 O 0.3997(3) 0.1536(3) -0.00655(18) 0.0217(10) Uani 1 1 d . . .
O10 O 0.5697(3) 0.0377(3) 0.01723(17) 0.0188(10) Uani 1 1 d . . .
O12 O 0.3560(3) 0.1955(3) 0.09377(18) 0.0239(11) Uani 1 1 d . . .
O8 O 0.4298(3) 0.0000(3) 0.09853(18) 0.0192(10) Uani 1 1 d . . .
O9 O 0.4050(3) 0.1562(3) -0.13133(18) 0.0195(10) Uani 1 1 d . . .
N4 N 0.5802(4) 0.1759(4) -0.0875(2) 0.0221(13) Uani 1 1 d . . .
O7 O 0.5722(3) 0.1960(3) 0.0612(2) 0.0309(12) Uani 1 1 d . . .
N3 N 0.5300(4) 0.0552(4) 0.1646(2) 0.0221(13) Uani 1 1 d . . .
C74 C 0.3004(5) 0.1883(4) 0.0036(3) 0.0201(15) Uani 1 1 d . . .
C51 C 0.6382(5) 0.0043(5) 0.2512(3) 0.0228(16) Uani 1 1 d . . .
C65 C 0.5674(5) 0.2561(4) -0.1308(3) 0.0231(16) Uani 1 1 d . . .
C75 C 0.2774(5) 0.2097(4) 0.0589(3) 0.0207(15) Uani 1 1 d . . .
C44 C 0.6428(5) 0.2004(5) 0.0961(3) 0.0248(16) Uani 1 1 d . . .
C50 C 0.6047(5) 0.0688(4) 0.1883(3) 0.0211(15) Uani 1 1 d . . .
C67 C 0.7176(5) 0.3124(4) -0.1871(3) 0.0266(16) Uani 1 1 d . . .
H67 H 0.7212 0.2709 -0.2087 0.032 Uiso 1 1 calc R . .
C79 C 0.2255(5) 0.2025(4) -0.0362(3) 0.0209(15) Uani 1 1 d . . .
H79 H 0.2417 0.1890 -0.0727 0.025 Uiso 1 1 calc R . .
C66 C 0.6444(5) 0.3157(4) -0.1422(3) 0.0212(15) Uani 1 1 d . . .
C64 C 0.4790(5) 0.2931(4) -0.1696(3) 0.0240(16) Uani 1 1 d . . .
C72 C 0.6696(5) 0.1450(4) -0.0501(3) 0.0200(15) Uani 1 1 d . . .
H72A H 0.6697 0.1879 -0.0278 0.024 Uiso 1 1 calc R . .
H72B H 0.7292 0.1441 -0.0764 0.024 Uiso 1 1 calc R . .
C57 C 0.4758(5) -0.0188(4) 0.2002(3) 0.0216(15) Uani 1 1 d . . .
H57A H 0.4451 -0.0058 0.2368 0.026 Uiso 1 1 calc R . .
H57B H 0.5221 -0.0784 0.2127 0.026 Uiso 1 1 calc R . .
C58 C 0.3961(5) -0.0227(4) 0.1609(3) 0.0209(15) Uani 1 1 d . . .
H58A H 0.3814 -0.0848 0.1747 0.025 Uiso 1 1 calc R . .
H58B H 0.3352 0.0210 0.1648 0.025 Uiso 1 1 calc R . .
C78 C 0.1265(5) 0.2366(5) -0.0229(3) 0.0246(16) Uani 1 1 d . . .
C52 C 0.6138(5) 0.0301(5) 0.3034(3) 0.0312(18) Uani 1 1 d . . .
H52 H 0.5765 0.0890 0.3009 0.037 Uiso 1 1 calc R . .
C61 C 0.3175(6) 0.3745(5) -0.2487(3) 0.0341(18) Uani 1 1 d . . .
H61 H 0.2635 0.4011 -0.2745 0.041 Uiso 1 1 calc R . .
C45 C 0.7017(6) 0.2662(5) 0.0689(3) 0.0351(19) Uani 1 1 d . . .
H45 H 0.6923 0.3029 0.0282 0.042 Uiso 1 1 calc R . .
C49 C 0.6606(5) 0.1420(5) 0.1562(3) 0.0252(16) Uani 1 1 d . . .
C68 C 0.7864(5) 0.3707(5) -0.2005(3) 0.0327(18) Uani 1 1 d . . .
H68 H 0.8356 0.3693 -0.2311 0.039 Uiso 1 1 calc R . .
C85 C 0.1961(5) 0.1908(5) 0.1882(3) 0.0310(18) Uani 1 1 d . A .
H85A H 0.1680 0.1376 0.1924 0.046 Uiso 1 1 calc R . .
H85B H 0.1807 0.2088 0.2245 0.046 Uiso 1 1 calc R . .
H85C H 0.2674 0.1753 0.1826 0.046 Uiso 1 1 calc R . .
C71 C 0.6411(6) 0.3754(5) -0.1093(3) 0.0335(18) Uani 1 1 d . . .
H71 H 0.5923 0.3770 -0.0785 0.040 Uiso 1 1 calc R . .
C59 C 0.4035(5) 0.2430(4) -0.1685(3) 0.0215(15) Uani 1 1 d . . .
C60 C 0.3249(5) 0.2862(4) -0.2092(3) 0.0252(16) Uani 1 1 d . . .
H60 H 0.2760 0.2532 -0.2093 0.030 Uiso 1 1 calc R . .
C73 C 0.6698(5) 0.0473(4) -0.0050(3) 0.0239(16) Uani 1 1 d . . .
H73A H 0.6976 0.0012 -0.0252 0.029 Uiso 1 1 calc R . .
H73B H 0.7115 0.0362 0.0292 0.029 Uiso 1 1 calc R . .
C77 C 0.1071(5) 0.2576(5) 0.0320(3) 0.0292(17) Uani 1 1 d . . .
H77 H 0.0412 0.2820 0.0409 0.035 Uiso 1 1 calc R . .
C62 C 0.3890(6) 0.4245(5) -0.2506(3) 0.0374(19) Uani 1 1 d . . .
H62 H 0.3832 0.4850 -0.2776 0.045 Uiso 1 1 calc R . .
C83 C 0.1524(5) 0.2711(5) 0.1331(3) 0.0266(16) Uani 1 1 d . . .
C46 C 0.7744(5) 0.2779(6) 0.1017(4) 0.041(2) Uani 1 1 d . . .
H46 H 0.8119 0.3235 0.0834 0.049 Uiso 1 1 calc R . .
C76 C 0.1777(5) 0.2449(4) 0.0737(3) 0.0228(16) Uani 1 1 d . A .
C81 C 0.0583(6) 0.1721(6) -0.0929(3) 0.052(2) Uani 1 1 d . . .
H81A H 0.1237 0.1628 -0.1118 0.078 Uiso 1 1 calc R . .
H81B H 0.0085 0.1845 -0.1225 0.078 Uiso 1 1 calc R . .
H81C H 0.0515 0.1170 -0.0594 0.078 Uiso 1 1 calc R . .
C48 C 0.7349(5) 0.1567(5) 0.1886(3) 0.0311(18) Uani 1 1 d . . .
H48 H 0.7454 0.1208 0.2294 0.037 Uiso 1 1 calc R . .
C55 C 0.7250(5) -0.1471(5) 0.3127(3) 0.0372(19) Uani 1 1 d . . .
H55 H 0.7611 -0.2065 0.3154 0.045 Uiso 1 1 calc R . .
C70 C 0.7095(6) 0.4331(5) -0.1212(4) 0.0376(19) Uani 1 1 d . . .
H70 H 0.7076 0.4728 -0.0984 0.045 Uiso 1 1 calc R . .
C63 C 0.4695(6) 0.3857(5) -0.2125(3) 0.0358(19) Uani 1 1 d . . .
H63 H 0.5183 0.4198 -0.2147 0.043 Uiso 1 1 calc R . .
C53 C 0.6463(6) -0.0343(6) 0.3602(3) 0.043(2) Uani 1 1 d . . .
H53 H 0.6296 -0.0175 0.3955 0.051 Uiso 1 1 calc R . .
C56 C 0.6939(5) -0.0834(5) 0.2561(3) 0.0293(17) Uani 1 1 d . . .
H56 H 0.7111 -0.1003 0.2209 0.035 Uiso 1 1 calc R . .
C47 C 0.7908(6) 0.2217(5) 0.1614(3) 0.037(2) Uani 1 1 d . . .
H47 H 0.8406 0.2284 0.1832 0.045 Uiso 1 1 calc R . .
C69 C 0.7788(6) 0.4308(5) -0.1666(4) 0.038(2) Uani 1 1 d . . .
H69 H 0.8233 0.4711 -0.1755 0.046 Uiso 1 1 calc R . .
C82 C -0.0590(5) 0.2651(6) -0.0410(3) 0.043(2) Uani 1 1 d . . .
H82A H -0.0631 0.2105 -0.0065 0.065 Uiso 1 1 calc R . .
H82B H -0.1057 0.2714 -0.0711 0.065 Uiso 1 1 calc R . .
H82C H -0.0748 0.3191 -0.0277 0.065 Uiso 1 1 calc R . .
C80 C 0.0443(6) 0.2565(5) -0.0684(3) 0.038(2) Uani 1 1 d . . .
C54 C 0.7016(5) -0.1209(5) 0.3651(3) 0.037(2) Uani 1 1 d . . .
H54 H 0.7234 -0.1620 0.4031 0.045 Uiso 1 1 calc R . .
C84 C 0.1975(6) 0.3553(5) 0.1272(4) 0.047(2) Uani 1 1 d . A .
H84A H 0.1706 0.4063 0.0922 0.071 Uiso 1 1 calc R . .
H84B H 0.2688 0.3394 0.1221 0.071 Uiso 1 1 calc R . .
H84C H 0.1813 0.3731 0.1636 0.071 Uiso 1 1 calc R . .
Cl3 Cl 0.87359(15) 0.38978(14) 0.49086(9) 0.0488(6) Uani 1 1 d . . .
Cl4 Cl 0.7027(2) 0.52963(17) 0.43513(16) 0.1017(11) Uani 1 1 d . . .
Cl2 Cl 0.41182(19) 0.01217(17) 0.45715(12) 0.0688(7) Uani 1 1 d . . .
Cl1 Cl 0.34467(19) 0.08281(19) 0.33247(12) 0.0758(8) Uani 1 1 d . . .

loop_
_atom_site_aniso_label
_atom_site_aniso_U_11
_atom_site_aniso_U_22
_atom_site_aniso_U_33
_atom_site_aniso_U_23
_atom_site_aniso_U_13
_atom_site_aniso_U_12
C14 0.039(5) 0.019(4) 0.025(4) -0.015(3) 0.000(3) 0.002(3)
C90 0.041(5) 0.047(5) 0.067(6) -0.008(5) -0.027(4) -0.007(4)
C87 0.044(6) 0.070(6) 0.030(5) 0.007(4) -0.016(4) -0.001(5)
C89 0.079(7) 0.052(6) 0.066(7) -0.038(5) 0.021(5) -0.013(5)
Fe2 0.0211(5) 0.0148(5) 0.0157(5) -0.0024(4) -0.0062(4) -0.0038(4)
Fe1 0.0185(5) 0.0133(5) 0.0152(5) -0.0032(4) -0.0057(4) -0.0027(4)
O5 0.022(3) 0.017(2) 0.023(3) -0.008(2) -0.001(2) -0.004(2)
O4 0.022(3) 0.013(2) 0.014(2) 0.0018(18) -0.0017(18) -0.0043(19)
O2 0.031(3) 0.011(2) 0.015(2) -0.0015(18) -0.0090(19) -0.0018(19)
O1 0.032(3) 0.019(2) 0.012(2) -0.0022(19) -0.003(2) -0.007(2)
O3 0.029(3) 0.023(3) 0.018(2) -0.003(2) -0.010(2) -0.009(2)
O6 0.025(3) 0.019(2) 0.015(2) -0.0073(19) -0.009(2) -0.001(2)
N2 0.023(3) 0.017(3) 0.016(3) 0.000(2) -0.008(2) -0.007(2)
N1 0.020(3) 0.021(3) 0.019(3) -0.003(2) -0.003(2) -0.007(2)
C5 0.028(4) 0.027(4) 0.016(4) -0.011(3) -0.002(3) -0.005(3)
C1 0.017(4) 0.020(4) 0.024(4) -0.011(3) -0.004(3) -0.005(3)
C23 0.018(4) 0.015(3) 0.021(4) -0.001(3) -0.007(3) -0.003(3)
C32 0.026(4) 0.008(3) 0.017(4) 0.000(3) -0.002(3) -0.007(3)
C22 0.010(3) 0.018(4) 0.021(4) -0.014(3) -0.002(3) -0.002(3)
C29 0.026(4) 0.021(4) 0.009(3) -0.005(3) -0.004(3) -0.010(3)
C16 0.022(4) 0.016(4) 0.013(3) -0.002(3) 0.004(3) -0.001(3)
C24 0.035(5) 0.023(4) 0.025(4) -0.004(3) -0.007(3) -0.005(3)
C31 0.022(4) 0.015(4) 0.027(4) -0.008(3) -0.001(3) -0.005(3)
C9 0.025(4) 0.049(5) 0.026(4) -0.012(4) 0.000(3) -0.006(4)
C28 0.033(4) 0.019(4) 0.030(4) -0.007(3) 0.000(3) -0.006(3)
C7 0.023(4) 0.015(3) 0.027(4) -0.012(3) -0.006(3) -0.001(3)
C13 0.037(5) 0.031(4) 0.021(4) -0.013(3) -0.003(3) -0.009(3)
C17 0.018(4) 0.029(4) 0.026(4) -0.008(3) -0.011(3) -0.004(3)
C21 0.027(4) 0.007(3) 0.022(4) 0.001(3) -0.011(3) 0.002(3)
C26 0.021(4) 0.029(4) 0.046(5) -0.002(4) -0.014(4) -0.009(3)
C25 0.022(4) 0.025(4) 0.031(4) -0.002(3) -0.001(3) -0.004(3)
C35 0.024(4) 0.025(4) 0.022(4) -0.004(3) -0.002(3) -0.005(3)
C8 0.031(4) 0.015(3) 0.018(4) -0.001(3) -0.011(3) -0.009(3)
C6 0.019(4) 0.011(3) 0.022(4) -0.004(3) -0.006(3) -0.003(3)
C34 0.016(4) 0.021(4) 0.035(4) -0.002(3) -0.005(3) 0.002(3)
C27 0.051(5) 0.024(4) 0.046(5) -0.021(4) -0.003(4) -0.018(4)
C41 0.026(4) 0.024(4) 0.037(5) -0.007(3) -0.005(3) 0.003(3)
C4 0.042(5) 0.023(4) 0.025(4) -0.009(3) -0.010(3) -0.007(3)
C30 0.018(4) 0.026(4) 0.019(4) -0.009(3) -0.004(3) 0.001(3)
C20 0.028(4) 0.020(4) 0.028(4) -0.002(3) -0.008(3) -0.004(3)
C36 0.028(4) 0.015(4) 0.019(4) 0.001(3) -0.012(3) 0.001(3)
C37 0.020(4) 0.034(4) 0.032(4) -0.008(3) -0.016(3) 0.000(3)
C15 0.029(4) 0.020(4) 0.009(3) 0.001(3) -0.003(3) -0.002(3)
C3 0.031(4) 0.018(4) 0.030(4) -0.004(3) -0.005(3) -0.012(3)
C18 0.020(4) 0.024(4) 0.032(4) -0.001(3) -0.012(3) 0.003(3)
C11 0.069(6) 0.033(5) 0.015(4) -0.002(3) -0.013(4) -0.013(4)
C43 0.067(6) 0.036(5) 0.036(5) -0.011(4) -0.011(4) -0.014(4)
C10 0.036(5) 0.043(5) 0.029(5) -0.008(4) -0.017(4) 0.009(4)
C2 0.025(4) 0.027(4) 0.023(4) -0.003(3) -0.007(3) -0.008(3)
C42 0.056(6) 0.044(5) 0.032(5) -0.018(4) 0.012(4) -0.022(4)
C39 0.029(4) 0.041(5) 0.040(5) -0.016(4) -0.008(4) -0.007(4)
C33 0.031(4) 0.017(4) 0.020(4) -0.002(3) -0.005(3) -0.001(3)
C12 0.034(5) 0.049(5) 0.035(5) -0.026(4) 0.010(4) -0.022(4)
C38 0.020(4) 0.043(5) 0.045(5) -0.012(4) -0.012(3) -0.006(3)
C19 0.037(5) 0.018(4) 0.040(5) 0.009(3) -0.002(4) -0.011(3)
C40 0.030(5) 0.031(5) 0.056(5) 0.000(4) -0.024(4) -0.007(4)
Fe3 0.0217(6) 0.0206(5) 0.0183(5) -0.0049(4) -0.0045(4) -0.0072(4)
Fe4 0.0185(5) 0.0187(5) 0.0151(5) -0.0023(4) -0.0039(4) -0.0054(4)
O11 0.018(3) 0.032(3) 0.016(2) -0.004(2) -0.0056(19) -0.008(2)
O10 0.016(2) 0.026(3) 0.017(2) -0.009(2) -0.0004(19) -0.008(2)
O12 0.025(3) 0.030(3) 0.019(2) -0.009(2) -0.006(2) -0.006(2)
O8 0.018(2) 0.020(2) 0.020(2) -0.0054(19) -0.0051(19) -0.0034(19)
O9 0.018(2) 0.018(2) 0.019(2) 0.001(2) -0.0060(19) -0.0027(19)
N4 0.031(3) 0.020(3) 0.013(3) -0.001(2) -0.007(2) -0.005(3)
O7 0.036(3) 0.034(3) 0.028(3) -0.006(2) -0.005(2) -0.022(2)
N3 0.020(3) 0.033(3) 0.020(3) -0.011(3) 0.002(2) -0.015(3)
C74 0.024(4) 0.021(4) 0.017(4) -0.004(3) -0.004(3) -0.009(3)
C51 0.020(4) 0.036(4) 0.018(4) -0.012(3) -0.008(3) -0.008(3)
C65 0.027(4) 0.019(4) 0.022(4) -0.004(3) -0.006(3) -0.006(3)
C75 0.026(4) 0.014(3) 0.023(4) -0.006(3) -0.008(3) -0.001(3)
C44 0.022(4) 0.026(4) 0.032(4) -0.017(3) 0.003(3) -0.007(3)
C50 0.019(4) 0.026(4) 0.023(4) -0.012(3) -0.003(3) -0.007(3)
C67 0.029(4) 0.021(4) 0.024(4) 0.000(3) -0.005(3) -0.003(3)
C79 0.025(4) 0.024(4) 0.018(4) -0.006(3) -0.004(3) -0.011(3)
C66 0.021(4) 0.019(4) 0.019(4) 0.000(3) 0.001(3) -0.004(3)
C64 0.029(4) 0.014(4) 0.024(4) -0.002(3) 0.002(3) -0.001(3)
C72 0.018(4) 0.029(4) 0.014(3) -0.005(3) 0.003(3) -0.011(3)
C57 0.022(4) 0.017(4) 0.022(4) -0.003(3) -0.002(3) -0.001(3)
C58 0.025(4) 0.024(4) 0.015(4) 0.000(3) 0.001(3) -0.017(3)
C78 0.028(4) 0.028(4) 0.015(4) 0.000(3) -0.009(3) -0.008(3)
C52 0.026(4) 0.040(5) 0.028(4) -0.014(4) -0.009(3) -0.001(3)
C61 0.037(5) 0.030(4) 0.031(4) -0.007(4) -0.011(4) 0.002(4)
C45 0.048(5) 0.042(5) 0.029(4) -0.016(4) 0.004(4) -0.031(4)
C49 0.012(4) 0.030(4) 0.036(4) -0.016(3) -0.004(3) 0.000(3)
C68 0.023(4) 0.030(4) 0.034(4) 0.004(3) -0.001(3) -0.004(3)
C85 0.024(4) 0.055(5) 0.024(4) -0.026(4) 0.011(3) -0.016(4)
C71 0.040(5) 0.029(4) 0.031(4) -0.011(4) -0.006(4) -0.002(4)
C59 0.026(4) 0.023(4) 0.016(4) -0.008(3) 0.002(3) -0.007(3)
C60 0.026(4) 0.018(4) 0.027(4) -0.005(3) 0.002(3) -0.001(3)
C73 0.026(4) 0.027(4) 0.016(4) 0.003(3) -0.011(3) -0.008(3)
C77 0.032(4) 0.028(4) 0.027(4) -0.012(3) -0.004(3) 0.000(3)
C62 0.042(5) 0.024(4) 0.037(5) 0.000(4) -0.011(4) 0.000(4)
C83 0.019(4) 0.037(4) 0.032(4) -0.017(4) -0.001(3) -0.011(3)
C46 0.034(5) 0.056(6) 0.051(5) -0.029(5) 0.014(4) -0.033(4)
C76 0.021(4) 0.026(4) 0.027(4) -0.014(3) 0.002(3) -0.008(3)
C81 0.052(6) 0.067(6) 0.044(5) -0.017(5) -0.020(4) -0.018(5)
C48 0.027(4) 0.045(5) 0.031(4) -0.018(4) -0.004(3) -0.015(4)
C55 0.028(4) 0.036(5) 0.045(5) -0.012(4) -0.015(4) 0.005(4)
C70 0.030(5) 0.031(5) 0.054(5) -0.014(4) -0.006(4) -0.009(4)
C63 0.041(5) 0.018(4) 0.040(5) -0.003(3) -0.009(4) 0.005(3)
C53 0.032(5) 0.061(6) 0.032(5) -0.023(4) -0.010(4) 0.013(4)
C56 0.012(4) 0.053(5) 0.026(4) -0.016(4) -0.009(3) -0.007(3)
C47 0.037(5) 0.047(5) 0.043(5) -0.024(4) -0.006(4) -0.021(4)
C69 0.032(5) 0.017(4) 0.060(6) 0.002(4) -0.020(4) -0.008(3)
C82 0.027(5) 0.073(6) 0.023(4) -0.004(4) -0.006(3) -0.013(4)
C80 0.036(5) 0.051(5) 0.023(4) -0.001(4) -0.014(4) -0.008(4)
C54 0.034(5) 0.046(5) 0.029(4) -0.010(4) -0.023(4) 0.003(4)
C84 0.060(6) 0.044(5) 0.050(5) -0.029(4) -0.005(4) -0.014(4)
Cl3 0.0300(11) 0.0514(13) 0.0523(13) 0.0022(10) -0.0103(9) -0.0073(10)
Cl4 0.0560(18) 0.0371(15) 0.179(3) 0.0078(17) -0.0372(19) 0.0080(12)
Cl2 0.0600(17) 0.0643(17) 0.0797(18) -0.0180(14) -0.0006(13) -0.0162(13)
Cl1 0.0561(17) 0.0805(19) 0.086(2) -0.0194(15) -0.0063(14) -0.0119(14)

loop_
_atom_type_symbol
_atom_type_description
_atom_type_scat_dispersion_real
_atom_type_scat_dispersion_imag
_atom_type_scat_source
C C 0.0033 0.0016 'International Tables Vol C Tables 4.2.6.8 and 6.1.1.4'
H H 0.0000 0.0000 'International Tables Vol C Tables 4.2.6.8 and 6.1.1.4'
N N 0.0061 0.0033 'International Tables Vol C Tables 4.2.6.8 and 6.1.1.4'
O O 0.0106 0.0060 'International Tables Vol C Tables 4.2.6.8 and 6.1.1.4'
Fe Fe 0.3463 0.8444 'International Tables Vol C Tables 4.2.6.8 and 6.1.1.4'
Cl Cl 0.1484 0.1585 'International Tables Vol C Tables 4.2.6.8 and 6.1.1.4'

loop_
_geom_angle_atom_site_label_1
_geom_angle_atom_site_label_2
_geom_angle_atom_site_label_3
_geom_angle
_geom_angle_site_symmetry_1
_geom_angle_site_symmetry_3
_geom_angle_publ_flag
N1 C14 C15 106.6(5) . . ?
Cl3 C90 Cl4 113.5(5) . . ?
Cl2 C89 Cl1 113.8(5) . . ?
O1 Fe2 O6 100.20(18) . . ?
O1 Fe2 O2 151.25(18) . . ?
O6 Fe2 O2 102.76(18) . . ?
O1 Fe2 O5 113.67(16) . . ?
O6 Fe2 O5 80.53(17) . . ?
O2 Fe2 O5 87.16(16) . . ?
O1 Fe2 N1 84.16(18) . . ?
O6 Fe2 N1 88.58(19) . . ?
O2 Fe2 N1 79.37(18) . . ?
O5 Fe2 N1 160.40(18) . . ?
O1 Fe2 O4 92.41(17) . . ?
O6 Fe2 O4 153.94(16) . . ?
O2 Fe2 O4 74.05(16) . . ?
O5 Fe2 O4 73.52(16) . . ?
N1 Fe2 O4 115.52(18) . . ?
O3 Fe1 O5 95.30(18) . . ?
O3 Fe1 O2 94.22(18) . 2_576 ?
O5 Fe1 O2 168.02(17) . 2_576 ?
O3 Fe1 N2 89.16(18) . . ?
O5 Fe1 N2 97.99(18) . . ?
O2 Fe1 N2 89.40(19) 2_576 . ?
O3 Fe1 O4 164.67(17) . . ?
O5 Fe1 O4 77.25(16) . . ?
O2 Fe1 O4 95.10(16) 2_576 . ?
N2 Fe1 O4 78.80(17) . . ?
O3 Fe1 O4 112.34(17) . 2_576 ?
O5 Fe1 O4 93.04(16) . 2_576 ?
O2 Fe1 O4 76.58(16) 2_576 2_576 ?
N2 Fe1 O4 154.84(18) . 2_576 ?
O4 Fe1 O4 81.72(16) . 2_576 ?
C31 O5 Fe1 138.4(4) . . ?
C31 O5 Fe2 111.9(4) . . ?
Fe1 O5 Fe2 109.6(2) . . ?
C30 O4 Fe1 106.3(3) . . ?
C30 O4 Fe1 124.5(3) . 2_576 ?
Fe1 O4 Fe1 98.28(16) . 2_576 ?
C30 O4 Fe2 124.6(3) . . ?
Fe1 O4 Fe2 99.23(17) . . ?
Fe1 O4 Fe2 98.37(16) 2_576 . ?
C15 O2 Fe1 123.1(3) . 2_576 ?
C15 O2 Fe2 111.5(3) . . ?
Fe1 O2 Fe2 110.8(2) 2_576 . ?
C1 O1 Fe2 125.2(4) . . ?
C16 O3 Fe1 132.8(4) . . ?
C32 O6 Fe2 115.8(4) . . ?
C22 N2 C29 120.7(5) . . ?
C22 N2 Fe1 126.4(4) . . ?
C29 N2 Fe1 112.8(4) . . ?
C7 N1 C14 121.1(5) . . ?
C7 N1 Fe2 124.0(4) . . ?
C14 N1 Fe2 113.3(4) . . ?
C4 C5 C6 121.5(6) . . ?
O1 C1 C2 118.1(6) . . ?
O1 C1 C6 123.3(5) . . ?
C2 C1 C6 118.5(5) . . ?
C24 C23 C28 118.7(6) . . ?
C24 C23 C22 120.6(6) . . ?
C28 C23 C22 120.7(6) . . ?
O6 C32 C31 118.0(6) . . ?
O6 C32 C33 123.4(5) . . ?
C31 C32 C33 118.5(6) . . ?
N2 C22 C21 124.2(5) . . ?
N2 C22 C23 119.9(5) . . ?
C21 C22 C23 115.9(5) . . ?
N2 C29 C30 110.4(5) . . ?
O3 C16 C17 116.6(6) . . ?
O3 C16 C21 123.7(5) . . ?
C17 C16 C21 119.7(6) . . ?
C25 C24 C23 120.6(6) . . ?
O5 C31 C36 124.0(6) . . ?
O5 C31 C32 113.2(5) . . ?
C36 C31 C32 122.8(6) . . ?
C8 C9 C10 120.3(7) . . ?
C27 C28 C23 119.4(7) . . ?
N1 C7 C6 121.4(6) . . ?
N1 C7 C8 119.3(5) . . ?
C6 C7 C8 119.3(5) . . ?
C12 C13 C8 121.1(7) . . ?
C18 C17 C16 120.1(6) . . ?
C20 C21 C16 117.1(5) . . ?
C20 C21 C22 119.6(6) . . ?
C16 C21 C22 123.3(5) . . ?
C27 C26 C25 119.5(7) . . ?
C24 C25 C26 119.8(7) . . ?
C34 C35 C36 116.6(6) . . ?
C34 C35 C37 121.6(6) . . ?
C36 C35 C37 121.7(6) . . ?
C9 C8 C13 118.0(6) . . ?
C9 C8 C7 120.2(6) . . ?
C13 C8 C7 121.4(6) . . ?
C5 C6 C1 118.2(5) . . ?
C5 C6 C7 119.3(6) . . ?
C1 C6 C7 122.0(5) . . ?
C33 C34 C35 125.3(6) . . ?
C26 C27 C28 121.9(7) . . ?
C42 C41 C33 110.3(6) . . ?
C42 C41 C88B 100.7(15) . . ?
C33 C41 C88B 113.1(8) . . ?
C42 C41 C43 108.5(6) . . ?
C33 C41 C43 108.8(6) . . ?
C88B C41 C43 115.0(14) . . ?
C42 C41 C88A 119.4(15) . . ?
C33 C41 C88A 111.1(9) . . ?
C43 C41 C88A 97.6(14) . . ?
C5 C4 C3 119.5(6) . . ?
O4 C30 C29 110.9(5) . . ?
C19 C20 C21 122.4(6) . . ?
C31 C36 C35 119.9(6) . . ?
C35 C37 C39 111.7(6) . . ?
C35 C37 C38 110.8(6) . . ?
C39 C37 C38 108.3(6) . . ?
C35 C37 C40 107.8(5) . . ?
C39 C37 C40 108.5(6) . . ?
C38 C37 C40 109.7(6) . . ?
O2 C15 C14 109.3(5) . . ?
C2 C3 C4 121.3(6) . . ?
C17 C18 C19 120.4(6) . . ?
C10 C11 C12 118.7(7) . . ?
C11 C10 C9 120.7(7) . . ?
C3 C2 C1 120.8(6) . . ?
C34 C33 C32 116.8(6) . . ?
C34 C33 C41 122.4(6) . . ?
C32 C33 C41 120.8(6) . . ?
C13 C12 C11 121.1(7) . . ?
C20 C19 C18 120.3(6) . . ?
O7 Fe3 O12 103.8(2) . . ?
O7 Fe3 O8 154.67(19) . . ?
O12 Fe3 O8 97.44(18) . . ?
O7 Fe3 O11 110.95(18) . . ?
O12 Fe3 O11 81.07(17) . . ?
O8 Fe3 O11 85.67(16) . . ?
O7 Fe3 N3 86.42(19) . . ?
O12 Fe3 N3 96.54(19) . . ?
O8 Fe3 N3 77.49(18) . . ?
O11 Fe3 N3 162.57(18) . . ?
O7 Fe3 O10 91.54(18) . . ?
O12 Fe3 O10 154.02(16) . . ?
O8 Fe3 O10 74.38(16) . . ?
O11 Fe3 O10 73.83(16) . . ?
N3 Fe3 O10 105.36(18) . . ?
O9 Fe4 O11 96.14(18) . . ?
O9 Fe4 O8 95.67(17) . 2_655 ?
O11 Fe4 O8 167.88(17) . 2_655 ?
O9 Fe4 O10 110.29(17) . 2_655 ?
O11 Fe4 O10 95.18(17) . 2_655 ?
O8 Fe4 O10 78.14(16) 2_655 2_655 ?
O9 Fe4 N4 90.22(19) . . ?
O11 Fe4 N4 93.75(19) . . ?
O8 Fe4 N4 88.90(19) 2_655 . ?
O10 Fe4 N4 156.53(18) 2_655 . ?
O9 Fe4 O10 167.17(17) . . ?
O11 Fe4 O10 78.46(16) . . ?
O8 Fe4 O10 90.51(16) 2_655 . ?
O10 Fe4 O10 81.95(16) 2_655 . ?
N4 Fe4 O10 78.64(17) . . ?
C74 O11 Fe4 137.2(4) . . ?
C74 O11 Fe3 109.1(3) . . ?
Fe4 O11 Fe3 109.3(2) . . ?
C73 O10 Fe4 126.3(4) . 2_655 ?
C73 O10 Fe4 106.9(3) . . ?
Fe4 O10 Fe4 98.05(16) 2_655 . ?
C73 O10 Fe3 123.7(4) . . ?
Fe4 O10 Fe3 97.63(16) 2_655 . ?
Fe4 O10 Fe3 98.33(17) . . ?
C75 O12 Fe3 115.3(4) . . ?
C58 O8 Fe4 125.7(4) . 2_655 ?
C58 O8 Fe3 109.9(3) . . ?
Fe4 O8 Fe3 108.8(2) 2_655 . ?
C59 O9 Fe4 130.3(4) . . ?
C65 N4 C72 119.4(5) . . ?
C65 N4 Fe4 125.8(4) . . ?
C72 N4 Fe4 114.6(4) . . ?
C44 O7 Fe3 134.8(4) . . ?
C50 N3 C57 120.1(5) . . ?
C50 N3 Fe3 128.0(4) . . ?
C57 N3 Fe3 111.7(4) . . ?
O11 C74 C79 124.0(6) . . ?
O11 C74 C75 115.8(5) . . ?
C79 C74 C75 120.2(6) . . ?
C56 C51 C52 119.4(6) . . ?
C56 C51 C50 118.3(6) . . ?
C52 C51 C50 122.2(6) . . ?
N4 C65 C64 122.9(6) . . ?
N4 C65 C66 119.8(6) . . ?
C64 C65 C66 117.3(5) . . ?
O12 C75 C76 124.4(6) . . ?
O12 C75 C74 115.5(6) . . ?
C76 C75 C74 120.1(6) . . ?
O7 C44 C45 116.8(6) . . ?
O7 C44 C49 123.9(6) . . ?
C45 C44 C49 119.3(6) . . ?
N3 C50 C49 123.1(6) . . ?
N3 C50 C51 118.7(6) . . ?
C49 C50 C51 118.1(5) . . ?
C66 C67 C68 120.8(7) . . ?
C74 C79 C78 121.2(6) . . ?
C71 C66 C67 119.4(6) . . ?
C71 C66 C65 120.6(6) . . ?
C67 C66 C65 120.0(6) . . ?
C59 C64 C63 117.7(6) . . ?
C59 C64 C65 124.6(6) . . ?
C63 C64 C65 117.7(6) . . ?
N4 C72 C73 109.3(5) . . ?
N3 C57 C58 109.1(5) . . ?
O8 C58 C57 109.8(5) . . ?
C79 C78 C77 116.7(6) . . ?
C79 C78 C80 121.1(6) . . ?
C77 C78 C80 122.0(6) . . ?
C51 C52 C53 118.8(7) . . ?
C60 C61 C62 120.5(7) . . ?
C46 C45 C44 121.0(7) . . ?
C44 C49 C48 118.0(6) . . ?
C44 C49 C50 123.5(6) . . ?
C48 C49 C50 118.4(6) . . ?
C69 C68 C67 117.6(7) . . ?
C66 C71 C70 120.9(7) . . ?
O9 C59 C60 118.4(6) . . ?
O9 C59 C64 123.1(6) . . ?
C60 C59 C64 118.4(6) . . ?
C61 C60 C59 122.3(7) . . ?
O10 C73 C72 110.5(5) . . ?
C76 C77 C78 125.1(7) . . ?
C61 C62 C63 120.3(7) . . ?
C85 C83 C68B 116.5(15) . . ?
C85 C83 C84 108.8(5) . . ?
C68B C83 C84 101.8(15) . . ?
C85 C83 C76 110.7(6) . . ?
C68B C83 C76 109.8(8) . . ?
C84 C83 C76 108.5(6) . . ?
C85 C83 C86A 99.8(14) . . ?
C84 C83 C86A 118.1(13) . . ?
C76 C83 C86A 110.5(8) . . ?
C47 C46 C45 119.7(7) . . ?
C77 C76 C75 116.7(6) . . ?
C77 C76 C83 122.9(6) . . ?
C75 C76 C83 120.4(6) . . ?
C47 C48 C49 121.5(7) . . ?
C54 C55 C56 119.2(7) . . ?
C69 C70 C71 118.8(7) . . ?
C62 C63 C64 120.8(7) . . ?
C54 C53 C52 121.8(7) . . ?
C51 C56 C55 121.4(6) . . ?
C48 C47 C46 120.3(7) . . ?
C70 C69 C68 122.5(7) . . ?
C82 C80 C87 111.9(6) . . ?
C82 C80 C78 114.3(6) . . ?
C87 C80 C78 110.2(6) . . ?
C82 C80 C81 104.9(6) . . ?
C87 C80 C81 106.6(6) . . ?
C78 C80 C81 108.6(6) . . ?
C53 C54 C55 119.3(7) . . ?

loop_
_geom_bond_atom_site_label_1
_geom_bond_atom_site_label_2
_geom_bond_distance
_geom_bond_site_symmetry_2
_geom_bond_publ_flag
C86A C83 1.565(19) . ?
C68B C83 1.519(16) . ?
C88A C41 1.551(19) . ?
C88B C41 1.533(17) . ?
C14 N1 1.460(8) . ?
C14 C15 1.507(8) . ?
C90 Cl3 1.723(7) . ?
C90 Cl4 1.733(8) . ?
C87 C80 1.498(10) . ?
C89 Cl2 1.669(8) . ?
C89 Cl1 1.779(9) . ?
Fe2 O1 1.908(4) . ?
Fe2 O6 1.917(4) . ?
Fe2 O2 2.012(4) . ?
Fe2 O5 2.061(4) . ?
Fe2 N1 2.111(5) . ?
Fe2 O4 2.200(4) . ?
Fe1 O3 1.881(4) . ?
Fe1 O5 1.966(4) . ?
Fe1 O2 1.968(4) 2_576 ?
Fe1 N2 2.109(5) . ?
Fe1 O4 2.118(4) . ?
Fe1 O4 2.128(4) 2_576 ?
O5 C31 1.370(7) . ?
O4 C30 1.438(7) . ?
O4 Fe1 2.128(4) 2_576 ?
O2 C15 1.440(7) . ?
O2 Fe1 1.968(4) 2_576 ?
O1 C1 1.329(7) . ?
O3 C16 1.333(7) . ?
O6 C32 1.329(7) . ?
N2 C22 1.295(7) . ?
N2 C29 1.472(7) . ?
N1 C7 1.297(7) . ?
C5 C4 1.368(9) . ?
C5 C6 1.417(8) . ?
C1 C2 1.421(8) . ?
C1 C6 1.425(8) . ?
C23 C24 1.390(9) . ?
C23 C28 1.398(8) . ?
C23 C22 1.494(8) . ?
C32 C31 1.406(8) . ?
C32 C33 1.430(9) . ?
C22 C21 1.471(8) . ?
C29 C30 1.493(8) . ?
C16 C17 1.412(8) . ?
C16 C21 1.423(8) . ?
C24 C25 1.379(9) . ?
C31 C36 1.382(8) . ?
C9 C8 1.375(9) . ?
C9 C10 1.394(9) . ?
C28 C27 1.377(9) . ?
C7 C6 1.468(8) . ?
C7 C8 1.500(8) . ?
C13 C12 1.348(9) . ?
C13 C8 1.404(9) . ?
C17 C18 1.378(9) . ?
C21 C20 1.411(8) . ?
C26 C27 1.352(10) . ?
C26 C25 1.389(9) . ?
C35 C34 1.397(9) . ?
C35 C36 1.416(9) . ?
C35 C37 1.513(8) . ?
C34 C33 1.396(9) . ?
C41 C42 1.510(9) . ?
C41 C33 1.528(9) . ?
C41 C43 1.540(9) . ?
C4 C3 1.394(9) . ?
C20 C19 1.356(9) . ?
C37 C39 1.541(9) . ?
C37 C38 1.550(9) . ?
C37 C40 1.550(9) . ?
C3 C2 1.355(8) . ?
C18 C19 1.383(9) . ?
C11 C10 1.371(10) . ?
C11 C12 1.384(10) . ?
Fe3 O7 1.882(4) . ?
Fe3 O12 1.915(4) . ?
Fe3 O8 2.006(4) . ?
Fe3 O11 2.069(4) . ?
Fe3 N3 2.149(5) . ?
Fe3 O10 2.238(4) . ?
Fe4 O9 1.880(4) . ?
Fe4 O11 1.973(4) . ?
Fe4 O8 1.996(4) 2_655 ?
Fe4 O10 2.083(4) 2_655 ?
Fe4 N4 2.086(5) . ?
Fe4 O10 2.119(4) . ?
O11 C74 1.376(7) . ?
O10 C73 1.438(7) . ?
O10 Fe4 2.083(4) 2_655 ?
O12 C75 1.345(7) . ?
O8 C58 1.422(7) . ?
O8 Fe4 1.996(4) 2_655 ?
O9 C59 1.333(7) . ?
N4 C65 1.302(7) . ?
N4 C72 1.468(7) . ?
O7 C44 1.346(7) . ?
N3 C50 1.296(7) . ?
N3 C57 1.477(8) . ?
C74 C79 1.381(8) . ?
C74 C75 1.415(8) . ?
C51 C56 1.379(9) . ?
C51 C52 1.382(9) . ?
C51 C50 1.514(9) . ?
C65 C64 1.474(9) . ?
C65 C66 1.503(9) . ?
C75 C76 1.408(9) . ?
C44 C45 1.390(9) . ?
C44 C49 1.396(9) . ?
C50 C49 1.465(9) . ?
C67 C66 1.375(9) . ?
C67 C68 1.393(9) . ?
C79 C78 1.387(9) . ?
C66 C71 1.373(9) . ?
C64 C59 1.420(9) . ?
C64 C63 1.436(9) . ?
C72 C73 1.528(8) . ?
C57 C58 1.513(8) . ?
C78 C77 1.400(9) . ?
C78 C80 1.531(9) . ?
C52 C53 1.404(9) . ?
C61 C60 1.359(9) . ?
C61 C62 1.369(10) . ?
C45 C46 1.388(9) . ?
C49 C48 1.422(8) . ?
C68 C69 1.387(10) . ?
C85 C83 1.517(9) . ?
C71 C70 1.385(9) . ?
C59 C60 1.401(9) . ?
C77 C76 1.373(9) . ?
C62 C63 1.380(9) . ?
C83 C84 1.528(9) . ?
C83 C76 1.544(9) . ?
C46 C47 1.375(10) . ?
C81 C80 1.560(10) . ?
C48 C47 1.351(9) . ?
C55 C54 1.389(9) . ?
C55 C56 1.391(9) . ?
C70 C69 1.348(10) . ?
C53 C54 1.362(10) . ?
C82 C80 1.490(10) . ?
